data_7017845
loop_
_publ_author_name
'Demoro, Bruno'
'Sarniguet, Cynthia'
'S\'anchez-Delgado, Roberto'
'Rossi, Miriam'
'Liebowitz, Daniel'
'Caruso, Francesco'
'Olea-Azar, Claudio'
'Moreno, Virtudes'
'Medeiros, Andrea'
'Comini, Marcelo A.'
'Otero, Luc\'ia'
'Gambino, Dinorah'

_publ_section_title
;
 New organoruthenium complexes with bioactive thiosemicarbazones as
 co-ligands: potential anti-trypanosomal agents.
;
_journal_issue 5
_journal_name_full 'Dalton transactions (Cambridge, England : 2003)'
_journal_page_first 1534
_journal_page_last 1543
_journal_paper_doi 10.1039/c1dt11519g
_journal_volume 41
_journal_year 2012
_chemical_formula_moiety 'C36 H48 N8 O6 Ru2 S2, 2(F6 P), O'
_chemical_formula_sum 'C36 H48 F12 N8 O7 P2 Ru2 S2'
_chemical_formula_weight 1261.04
_chemical_name_common
;
bis(mu-S-5-nitrofuryl-N-ethylthiosemicarbazonato)-bis(p-
cymene)-di-ruthenium(ii) dihexafluorophosphate hydrate
;
_chemical_name_systematic
;bis(\m-S-5-nitrofuryl-N-ethylthiosemicarbazonato)-bis(p-cymene)-di-
ruthenium(II) dihexafluorophosphate hydrate
;
_space_group_IT_number 9
_symmetry_cell_setting monoclinic
_symmetry_space_group_name_Hall 'C -2yc'
_symmetry_space_group_name_H-M 'C 1 c 1'
_atom_sites_solution_hydrogens geom
_atom_sites_solution_primary direct
_atom_sites_solution_secondary difmap
_audit_creation_date 2011-20-03
_audit_creation_method SHELXL-97
_cell_angle_alpha 90.00
_cell_angle_beta 113.206(4)
_cell_angle_gamma 90.00
_cell_formula_units_Z 4
_cell_length_a 21.639(8)
_cell_length_b 11.066(4)
_cell_length_c 21.408(12)
_cell_measurement_reflns_used 9950
_cell_measurement_temperature 125(2)
_cell_measurement_theta_max 30.28
_cell_measurement_theta_min 2.30
_cell_volume 4712(4)
_computing_cell_refinement 'Bruker SAINT'
_computing_data_collection 'Bruker APEX2'
_computing_data_reduction 'Bruker SAINT'
_computing_molecular_graphics 'Bruker SHELXTL'
_computing_publication_material 'Bruker SHELXTL'
_computing_structure_refinement 'SHELXL-97 (Sheldrick, 2008)'
_computing_structure_solution 'SHELXS-97 (Sheldrick, 2008)'
_diffrn_ambient_temperature 125(2)
_diffrn_measured_fraction_theta_full 1.000
_diffrn_measured_fraction_theta_max 1.000
_diffrn_measurement_device_type 'Bruker APEX-II CCD'
_diffrn_measurement_method 'phi and omega scans'
_diffrn_radiation_monochromator graphite
_diffrn_radiation_source 'fine-focus sealed tube'
_diffrn_radiation_type MoK\a
_diffrn_radiation_wavelength 0.71073
_diffrn_reflns_av_R_equivalents 0.0653
_diffrn_reflns_av_sigmaI/netI 0.0849
_diffrn_reflns_limit_h_max 27
_diffrn_reflns_limit_h_min -27
_diffrn_reflns_limit_k_max 14
_diffrn_reflns_limit_k_min -14
_diffrn_reflns_limit_l_max 27
_diffrn_reflns_limit_l_min -27
_diffrn_reflns_number 26397
_diffrn_reflns_theta_full 26.73
_diffrn_reflns_theta_max 26.73
_diffrn_reflns_theta_min 2.05
_exptl_absorpt_coefficient_mu 0.901
_exptl_absorpt_correction_T_max 0.9314
_exptl_absorpt_correction_T_min 0.9153
_exptl_absorpt_correction_type empirical
_exptl_absorpt_process_details SADABS
_exptl_crystal_colour red
_exptl_crystal_density_diffrn 1.778
_exptl_crystal_density_method 'not measured'
_exptl_crystal_description block
_exptl_crystal_F_000 2536
_exptl_crystal_size_max 0.10
_exptl_crystal_size_mid 0.08
_exptl_crystal_size_min 0.08
_refine_diff_density_max 0.828
_refine_diff_density_min -0.506
_refine_diff_density_rms 0.098
_refine_ls_abs_structure_details 'Flack H D (1983), Acta Cryst. A39, 876-881'
_refine_ls_abs_structure_Flack 0.03(2)
_refine_ls_extinction_method none
_refine_ls_goodness_of_fit_ref 0.988
_refine_ls_hydrogen_treatment mixed
_refine_ls_matrix_type full
_refine_ls_number_parameters 677
_refine_ls_number_reflns 9984
_refine_ls_number_restraints 2
_refine_ls_restrained_S_all 0.987
_refine_ls_R_factor_all 0.0600
_refine_ls_R_factor_gt 0.0425
_refine_ls_shift/su_max 0.002
_refine_ls_shift/su_mean 0.000
_refine_ls_structure_factor_coef Fsqd
_refine_ls_weighting_details 'calc w=1/[\s^2^(Fo^2^)+(0.0264P)^2^+0.0000P] where P=(Fo^2^+2Fc^2^)/3'
_refine_ls_weighting_scheme calc
_refine_ls_wR_factor_gt 0.0738
_refine_ls_wR_factor_ref 0.0798
_reflns_number_gt 8246
_reflns_number_total 9984
_reflns_threshold_expression >2sigma(I)
_cod_data_source_file c1dt11519g.txt
_cod_data_source_block Ru_N-ethyl
_cod_depositor_comments
;
The following automatic conversions were performed:

'_symmetry_cell_setting' value 'Monoclinic' changed to 'monoclinic'
according to /home/saulius/struct/CIF-dictionaries/cif_core.dic
dictionary named 'cif_core.dic' version 2.4.1 from 2010-06-29.

Automatic conversion script
Id: cif_fix_values 1715 2011-07-08 13:25:40Z adriana 
;
_cod_original_sg_symbol_H-M Cc
_cod_database_code 7017845

loop_
_symmetry_equiv_pos_as_xyz
'x, y, z'
'x, -y, z+1/2'
'x+1/2, y+1/2, z'
'x+1/2, -y+1/2, z+1/2'

loop_
_atom_site_label
_atom_site_type_symbol
_atom_site_fract_x
_atom_site_fract_y
_atom_site_fract_z
_atom_site_U_iso_or_equiv
_atom_site_adp_type
_atom_site_occupancy
_atom_site_symmetry_multiplicity
_atom_site_calc_flag
_atom_site_refinement_flags
Ru1 Ru -0.05937(2) 0.27177(4) 0.53874(2) 0.01457(10) Uani 1 1 d .
Ru2 Ru 0.112982(19) 0.30534(4) 0.566618(19) 0.01507(10) Uani 1 1 d .
S3 S 0.04337(7) 0.15270(12) 0.57935(7) 0.0165(3) Uani 1 1 d .
S4 S 0.00796(7) 0.40780(12) 0.50886(7) 0.0168(3) Uani 1 1 d .
P2 P 0.42235(9) 0.28222(15) 0.62998(9) 0.0304(4) Uani 1 1 d .
P1 P 0.63861(8) 0.15501(14) 0.35965(8) 0.0272(4) Uani 1 1 d .
F1 F 0.6758(2) 0.2221(4) 0.43094(19) 0.0454(11) Uani 1 1 d .
F2 F 0.63645(18) 0.2796(3) 0.32062(18) 0.0391(9) Uani 1 1 d .
F6 F 0.56792(17) 0.1842(4) 0.36352(19) 0.0490(11) Uani 1 1 d .
F4 F 0.6001(2) 0.0901(3) 0.28841(19) 0.0463(11) Uani 1 1 d .
F5 F 0.6397(2) 0.0305(3) 0.3986(2) 0.0577(12) Uani 1 1 d .
F3 F 0.70913(19) 0.1246(4) 0.3573(2) 0.0548(11) Uani 1 1 d .
F8 F 0.36523(19) 0.3785(3) 0.6243(2) 0.0434(10) Uani 1 1 d .
F12 F 0.46185(19) 0.3189(4) 0.70714(19) 0.0518(11) Uani 1 1 d .
F7 F 0.38250(19) 0.1798(3) 0.6511(2) 0.0477(11) Uani 1 1 d .
F9 F 0.3819(2) 0.2454(4) 0.5525(2) 0.0617(12) Uani 1 1 d .
F11 F 0.4788(2) 0.1875(4) 0.6343(3) 0.0669(13) Uani 1 1 d .
F10 F 0.4618(2) 0.3859(3) 0.6082(2) 0.0500(11) Uani 1 1 d .
O2 O 0.1261(2) 0.1512(4) 0.1721(2) 0.0448(12) Uani 1 1 d .
O1 O 0.1505(3) 0.3274(4) 0.2236(2) 0.0583(16) Uani 1 1 d .
N1 N 0.1331(3) 0.2213(5) 0.2195(3) 0.0365(13) Uani 1 1 d .
C1 C 0.1192(3) 0.1714(5) 0.2744(3) 0.0231(13) Uani 1 1 d .
O3 O 0.1242(2) 0.2469(3) 0.32485(19) 0.0255(9) Uani 1 1 d .
C3 C 0.0930(3) 0.0632(5) 0.3451(3) 0.0236(13) Uani 1 1 d .
C2 C 0.1015(3) 0.0588(5) 0.2831(3) 0.0257(14) Uani 1 1 d .
H2 H 0.0960 -0.0088 0.2540 0.031 Uiso 1 1 calc R
C5 C 0.1138(3) 0.2435(5) 0.4302(3) 0.0172(11) Uani 1 1 d .
H5 H 0.1315 0.3231 0.4347 0.021 Uiso 1 1 calc R
C4 C 0.1075(3) 0.1783(5) 0.3700(3) 0.0191(12) Uani 1 1 d .
N2 N 0.0979(2) 0.2045(4) 0.4791(2) 0.0164(10) Uani 1 1 d .
C6 C 0.0436(3) 0.0574(5) 0.5113(3) 0.0177(12) Uani 1 1 d .
N3 N 0.0705(2) 0.0907(4) 0.4694(2) 0.0210(10) Uani 1 1 d .
H3N H 0.0712 0.0431 0.4367 0.025 Uiso 1 1 calc R
N4 N 0.0152(2) -0.0505(4) 0.5055(2) 0.0213(10) Uani 1 1 d .
H4 H -0.0031 -0.0707 0.5342 0.026 Uiso 1 1 calc R
C8 C -0.0311(3) -0.2429(5) 0.4513(3) 0.0295(15) Uani 1 1 d .
H8A H -0.0148 -0.2814 0.4962 0.044 Uiso 1 1 calc R
H8B H -0.0301 -0.3015 0.4174 0.044 Uiso 1 1 calc R
H8C H -0.0773 -0.2148 0.4393 0.044 Uiso 1 1 calc R
C7 C 0.0132(3) -0.1370(5) 0.4531(3) 0.0278(14) Uani 1 1 d .
H7A H 0.0593 -0.1660 0.4625 0.033 Uiso 1 1 calc R
H7B H -0.0041 -0.0965 0.4082 0.033 Uiso 1 1 calc R
C10 C -0.0229(3) 0.1616(5) 0.6978(3) 0.0275(14) Uani 1 1 d .
H10A H -0.0413 0.1617 0.7330 0.041 Uiso 1 1 calc R
H10B H 0.0219 0.1985 0.7159 0.041 Uiso 1 1 calc R
H10C H -0.0196 0.0782 0.6840 0.041 Uiso 1 1 calc R
C9 C -0.0682(3) 0.2320(5) 0.6379(3) 0.0189(12) Uani 1 1 d .
C13 C -0.1554(3) 0.3670(5) 0.5218(3) 0.0191(13) Uani 1 1 d .
C11 C -0.0585(3) 0.3560(5) 0.6322(3) 0.0206(13) Uani 1 1 d .
H11 H -0.0228 0.3964 0.6673 0.025 Uiso 1 1 calc R
C12 C -0.1017(3) 0.4226(5) 0.5741(3) 0.0209(13) Uani 1 1 d .
H12 H -0.0937 0.5064 0.5709 0.025 Uiso 1 1 calc R
C16 C -0.1214(3) 0.1745(5) 0.5850(3) 0.0231(13) Uani 1 1 d .
C15 C -0.1631(3) 0.2400(5) 0.5278(3) 0.0214(13) Uani 1 1 d .
H15 H -0.1974 0.1985 0.4919 0.026 Uiso 1 1 calc R
C18 C -0.1696(3) 0.5247(6) 0.4310(3) 0.0361(16) Uani 1 1 d .
H18A H -0.1440 0.5847 0.4650 0.054 Uiso 1 1 calc R
H18B H -0.2039 0.5656 0.3922 0.054 Uiso 1 1 calc R
H18C H -0.1390 0.4802 0.4155 0.054 Uiso 1 1 calc R
C19 C -0.2513(4) 0.5031(7) 0.4857(4) 0.058(2) Uani 1 1 d .
H19A H -0.2757 0.4450 0.5020 0.087 Uiso 1 1 calc R
H19B H -0.2834 0.5492 0.4476 0.087 Uiso 1 1 calc R
H19C H -0.2259 0.5586 0.5226 0.087 Uiso 1 1 calc R
C17 C -0.2036(3) 0.4364(6) 0.4624(3) 0.0308(15) Uani 1 1 d .
C24 C 0.2009(3) 0.2474(5) 0.6580(3) 0.0206(13) Uani 1 1 d .
C23 C 0.1614(3) 0.3302(5) 0.6768(3) 0.0208(13) Uani 1 1 d .
H23 H 0.1459 0.3078 0.7111 0.025 Uiso 1 1 calc R
C22 C 0.1443(3) 0.4443(5) 0.6465(3) 0.0208(13) Uani 1 1 d .
C21 C 0.1679(3) 0.4853(5) 0.5964(3) 0.0228(13) Uani 1 1 d .
C20 C 0.1497(3) 0.6065(5) 0.5646(3) 0.0288(14) Uani 1 1 d .
H20A H 0.1568 0.6083 0.5222 0.043 Uiso 1 1 calc R
H20B H 0.1781 0.6679 0.5958 0.043 Uiso 1 1 calc R
H20C H 0.1024 0.6233 0.5550 0.043 Uiso 1 1 calc R
C26 C 0.2234(3) 0.2868(6) 0.6075(3) 0.0239(13) Uani 1 1 d .
C27 C 0.2070(3) 0.4026(5) 0.5772(3) 0.0232(14) Uani 1 1 d .
C29 C 0.2342(3) 0.0292(5) 0.6495(3) 0.0348(16) Uani 1 1 d .
H29A H 0.2758 0.0541 0.6450 0.052 Uiso 1 1 calc R
H29B H 0.1980 0.0223 0.6043 0.052 Uiso 1 1 calc R
H29C H 0.2412 -0.0491 0.6726 0.052 Uiso 1 1 calc R
C28 C 0.2151(3) 0.1241(6) 0.6913(3) 0.0293(14) Uani 1 1 d .
C30 C 0.2676(4) 0.1345(8) 0.7630(4) 0.0381(17) Uani 1 1 d .
C31 C -0.0221(2) 0.3679(4) 0.4206(3) 0.0158(11) Uani 1 1 d .
N6 N -0.0628(2) 0.2786(4) 0.3948(2) 0.0165(9) Uani 1 1 d .
H6 H -0.0779 0.2606 0.3513 0.020 Uiso 1 1 calc R
N5 N -0.0020(2) 0.4390(4) 0.3827(2) 0.0203(10) Uani 1 1 d .
H5A H 0.0294 0.4925 0.4038 0.024 Uiso 1 1 calc R
N7 N -0.0813(2) 0.2131(4) 0.4397(2) 0.0138(9) Uani 1 1 d .
C32 C -0.1131(3) 0.1126(5) 0.4170(3) 0.0195(12) Uani 1 1 d .
C33 C -0.0277(3) 0.4359(5) 0.3086(3) 0.0249(14) Uani 1 1 d .
H33A H -0.0495 0.3569 0.2923 0.030 Uiso 1 1 calc R
H33B H 0.0104 0.4439 0.2942 0.030 Uiso 1 1 calc R
C34 C -0.0772(3) 0.5346(6) 0.2768(3) 0.0323(15) Uani 1 1 d .
H34A H -0.1139 0.5295 0.2927 0.048 Uiso 1 1 calc R
H34B H -0.0956 0.5258 0.2272 0.048 Uiso 1 1 calc R
H34C H -0.0548 0.6131 0.2895 0.048 Uiso 1 1 calc R
O4 O -0.16046(19) -0.0509(3) 0.34481(18) 0.0243(9) Uani 1 1 d .
C35 C -0.1300(3) 0.0612(5) 0.3514(3) 0.0212(12) Uani 1 1 d .
C36 C -0.1240(3) 0.0899(5) 0.2916(3) 0.0233(13) Uani 1 1 d .
C37 C -0.1719(3) -0.0877(5) 0.2805(3) 0.0265(14) Uani 1 1 d .
C38 C -0.1508(3) -0.0066(5) 0.2469(3) 0.0252(13) Uani 1 1 d .
H38 H -0.1536 -0.0131 0.2017 0.030 Uiso 1 1 calc R
N8 N -0.2005(3) -0.2053(5) 0.2614(3) 0.0417(14) Uani 1 1 d .
O6 O -0.2108(3) -0.2671(5) 0.3035(3) 0.0540(15) Uani 1 1 d .
O5 O -0.2089(3) -0.2370(4) 0.2032(2) 0.0534(14) Uani 1 1 d .
O1W O 0.2860(6) 0.4345(11) 0.4704(6) 0.202(5) Uani 1 1 d .
H27 H 0.217(2) 0.427(4) 0.544(3) 0.010(14) Uiso 1 1 d .
H26 H 0.244(3) 0.231(5) 0.596(3) 0.017(15) Uiso 1 1 d .
H16 H -0.133(2) 0.077(4) 0.592(2) 0.016(13) Uiso 1 1 d .
H36 H -0.103(3) 0.149(5) 0.284(3) 0.018(15) Uiso 1 1 d .
H3 H 0.081(3) 0.002(5) 0.367(3) 0.036(18) Uiso 1 1 d .
H300 H 0.258(3) 0.197(6) 0.789(3) 0.030(17) Uiso 1 1 d .
H301 H 0.272(3) 0.062(7) 0.786(3) 0.05(2) Uiso 1 1 d .
H28 H 0.169(3) 0.100(5) 0.691(3) 0.04(2) Uiso 1 1 d .
H32 H -0.124(3) 0.078(5) 0.450(3) 0.030(17) Uiso 1 1 d .
H17 H -0.229(3) 0.378(6) 0.428(3) 0.041(19) Uiso 1 1 d .
H302 H 0.313(3) 0.157(6) 0.769(3) 0.05(2) Uiso 1 1 d .
H22 H 0.116(3) 0.493(5) 0.654(3) 0.038(19) Uiso 1 1 d .

loop_
_atom_site_aniso_label
_atom_site_aniso_U_11
_atom_site_aniso_U_22
_atom_site_aniso_U_33
_atom_site_aniso_U_23
_atom_site_aniso_U_13
_atom_site_aniso_U_12
Ru1 0.0160(2) 0.0146(2) 0.0137(2) -0.00087(19) 0.00655(18) -0.0005(2)
Ru2 0.0164(2) 0.0146(2) 0.0147(2) 0.00040(19) 0.00668(18) -0.00108(19)
S3 0.0197(7) 0.0147(7) 0.0172(7) 0.0009(6) 0.0095(6) 0.0003(6)
S4 0.0188(7) 0.0146(7) 0.0164(7) -0.0005(6) 0.0063(6) 0.0001(6)
P2 0.0366(10) 0.0261(9) 0.0340(10) -0.0069(7) 0.0198(8) -0.0100(8)
P1 0.0271(9) 0.0278(9) 0.0293(9) 0.0023(7) 0.0140(7) -0.0063(7)
F1 0.037(2) 0.065(3) 0.028(2) 0.0015(19) 0.0069(19) -0.022(2)
F2 0.046(2) 0.027(2) 0.041(2) 0.0026(17) 0.0143(19) -0.0010(17)
F6 0.032(2) 0.071(3) 0.052(3) -0.028(2) 0.025(2) -0.016(2)
F4 0.066(3) 0.040(2) 0.043(2) -0.0172(19) 0.032(2) -0.020(2)
F5 0.072(3) 0.040(2) 0.065(3) 0.016(2) 0.032(3) -0.012(2)
F3 0.040(2) 0.053(3) 0.083(3) 0.023(2) 0.036(2) 0.016(2)
F8 0.042(2) 0.032(2) 0.062(3) -0.010(2) 0.028(2) -0.0056(18)
F12 0.045(2) 0.072(3) 0.036(2) -0.011(2) 0.0125(19) -0.023(2)
F7 0.043(3) 0.042(2) 0.059(3) 0.008(2) 0.020(2) -0.0156(19)
F9 0.085(3) 0.067(3) 0.034(2) -0.021(2) 0.025(2) -0.012(2)
F11 0.054(3) 0.044(3) 0.116(4) -0.010(3) 0.048(3) -0.001(2)
F10 0.064(3) 0.048(2) 0.060(3) -0.007(2) 0.047(2) -0.016(2)
O2 0.076(4) 0.040(3) 0.030(3) -0.003(2) 0.034(3) 0.016(3)
O1 0.121(5) 0.025(3) 0.057(3) 0.015(2) 0.065(4) 0.014(3)
N1 0.054(4) 0.031(3) 0.035(3) 0.010(3) 0.030(3) 0.017(3)
C1 0.031(3) 0.027(3) 0.015(3) 0.000(2) 0.012(3) 0.007(3)
O3 0.037(2) 0.020(2) 0.027(2) 0.0061(17) 0.020(2) 0.0052(18)
C3 0.025(3) 0.025(3) 0.022(3) 0.000(3) 0.011(3) -0.004(3)
C2 0.027(3) 0.028(3) 0.029(3) -0.004(3) 0.019(3) -0.003(3)
C5 0.018(3) 0.014(3) 0.022(3) 0.004(2) 0.010(2) 0.002(2)
C4 0.017(3) 0.021(3) 0.022(3) 0.003(2) 0.011(2) 0.006(2)
N2 0.020(3) 0.009(2) 0.021(3) 0.0035(19) 0.008(2) 0.0009(18)
C6 0.018(3) 0.020(3) 0.015(3) 0.001(2) 0.007(2) 0.001(2)
N3 0.030(3) 0.015(2) 0.024(3) -0.007(2) 0.016(2) -0.004(2)
N4 0.027(3) 0.012(2) 0.033(3) -0.002(2) 0.020(2) -0.003(2)
C8 0.042(4) 0.015(3) 0.039(4) -0.007(3) 0.024(3) -0.006(3)
C7 0.040(4) 0.014(3) 0.032(4) -0.005(3) 0.017(3) -0.002(3)
C10 0.033(3) 0.028(3) 0.019(3) 0.001(3) 0.009(3) 0.001(3)
C9 0.020(3) 0.023(3) 0.015(3) -0.002(2) 0.008(3) 0.005(2)
C13 0.018(3) 0.026(3) 0.016(3) -0.005(2) 0.009(3) 0.001(2)
C11 0.016(3) 0.028(3) 0.019(3) -0.011(2) 0.008(2) -0.001(2)
C12 0.028(3) 0.021(3) 0.019(3) -0.005(2) 0.015(3) 0.001(2)
C16 0.025(3) 0.023(3) 0.028(3) 0.002(3) 0.019(3) 0.001(3)
C15 0.016(3) 0.026(3) 0.023(3) -0.002(3) 0.009(3) 0.001(2)
C18 0.040(4) 0.030(4) 0.027(4) 0.007(3) 0.001(3) 0.010(3)
C19 0.046(5) 0.080(6) 0.049(5) 0.017(4) 0.021(4) 0.045(4)
C17 0.030(4) 0.033(4) 0.026(3) -0.001(3) 0.007(3) 0.009(3)
C24 0.018(3) 0.020(3) 0.019(3) 0.002(2) 0.003(2) -0.005(2)
C23 0.018(3) 0.026(3) 0.017(3) -0.003(2) 0.006(2) -0.002(2)
C22 0.024(3) 0.015(3) 0.022(3) -0.008(2) 0.007(3) -0.001(2)
C21 0.028(3) 0.021(3) 0.017(3) -0.004(2) 0.006(3) -0.007(3)
C20 0.039(4) 0.018(3) 0.025(3) 0.003(2) 0.008(3) -0.005(3)
C26 0.018(3) 0.025(4) 0.029(4) 0.000(3) 0.010(3) -0.002(3)
C27 0.021(3) 0.028(3) 0.019(3) 0.003(3) 0.007(3) -0.009(3)
C29 0.034(4) 0.021(3) 0.048(4) 0.006(3) 0.016(3) 0.003(3)
C28 0.023(3) 0.034(4) 0.029(4) 0.013(3) 0.007(3) 0.008(3)
C30 0.035(4) 0.048(5) 0.025(4) 0.012(4) 0.005(3) 0.014(4)
C31 0.015(3) 0.014(3) 0.015(3) 0.003(2) 0.001(2) 0.001(2)
N6 0.021(2) 0.019(2) 0.010(2) -0.0005(18) 0.0065(19) -0.0043(19)
N5 0.024(3) 0.019(2) 0.017(2) -0.0018(19) 0.006(2) -0.008(2)
N7 0.012(2) 0.012(2) 0.015(2) -0.0025(18) 0.0033(19) 0.0006(18)
C32 0.021(3) 0.021(3) 0.017(3) -0.005(2) 0.007(3) -0.007(2)
C33 0.035(4) 0.022(3) 0.019(3) -0.001(2) 0.012(3) -0.014(3)
C34 0.026(3) 0.047(4) 0.019(3) 0.007(3) 0.003(3) -0.003(3)
O4 0.032(2) 0.019(2) 0.018(2) -0.0026(16) 0.0066(19) -0.0096(17)
C35 0.021(3) 0.020(3) 0.023(3) -0.005(2) 0.008(3) -0.004(2)
C36 0.027(3) 0.023(3) 0.022(3) -0.005(3) 0.012(3) -0.011(3)
C37 0.034(3) 0.020(3) 0.017(3) -0.002(2) 0.000(3) -0.006(3)
C38 0.037(4) 0.024(3) 0.019(3) -0.003(2) 0.015(3) 0.000(3)
N8 0.064(4) 0.023(3) 0.031(3) -0.004(3) 0.010(3) -0.008(3)
O6 0.076(4) 0.037(3) 0.035(3) 0.004(2) 0.007(3) -0.028(3)
O5 0.086(4) 0.031(3) 0.031(3) -0.015(2) 0.011(3) -0.019(3)
O1W 0.224(12) 0.235(13) 0.177(10) 0.034(9) 0.112(9) 0.008(10)

loop_
_atom_type_symbol
_atom_type_description
_atom_type_scat_dispersion_real
_atom_type_scat_dispersion_imag
_atom_type_scat_source
C C 0.0033 0.0016 'International Tables Vol C Tables 4.2.6.8 and 6.1.1.4'
H H 0.0000 0.0000 'International Tables Vol C Tables 4.2.6.8 and 6.1.1.4'
F F 0.0171 0.0103 'International Tables Vol C Tables 4.2.6.8 and 6.1.1.4'
N N 0.0061 0.0033 'International Tables Vol C Tables 4.2.6.8 and 6.1.1.4'
O O 0.0106 0.0060 'International Tables Vol C Tables 4.2.6.8 and 6.1.1.4'
S S 0.1246 0.1234 'International Tables Vol C Tables 4.2.6.8 and 6.1.1.4'
P P 0.1023 0.0942 'International Tables Vol C Tables 4.2.6.8 and 6.1.1.4'
Ru Ru -1.2594 0.8363 'International Tables Vol C Tables 4.2.6.8 and 6.1.1.4'

loop_
_geom_angle_atom_site_label_1
_geom_angle_atom_site_label_2
_geom_angle_atom_site_label_3
_geom_angle
N7 Ru1 C12 129.32(18)
N7 Ru1 C15 91.62(18)
C12 Ru1 C15 66.9(2)
N7 Ru1 C11 166.74(18)
C12 Ru1 C11 38.16(19)
C15 Ru1 C11 78.9(2)
N7 Ru1 C13 99.08(18)
C12 Ru1 C13 37.01(19)
C15 Ru1 C13 37.7(2)
C11 Ru1 C13 67.8(2)
N7 Ru1 C16 111.40(19)
C12 Ru1 C16 78.9(2)
C15 Ru1 C16 37.0(2)
C11 Ru1 C16 66.0(2)
C13 Ru1 C16 67.4(2)
N7 Ru1 C9 145.99(18)
C12 Ru1 C9 67.59(19)
C15 Ru1 C9 66.8(2)
C11 Ru1 C9 36.71(19)
C13 Ru1 C9 80.0(2)
C16 Ru1 C9 36.7(2)
N7 Ru1 S4 80.79(12)
C12 Ru1 S4 89.66(15)
C15 Ru1 S4 142.35(15)
C11 Ru1 S4 101.04(15)
C13 Ru1 S4 106.90(15)
C16 Ru1 S4 166.89(15)
C9 Ru1 S4 132.38(15)
N7 Ru1 S3 90.24(11)
C12 Ru1 S3 137.86(15)
C15 Ru1 S3 134.82(15)
C11 Ru1 S3 103.02(15)
C13 Ru1 S3 167.73(15)
C16 Ru1 S3 101.82(15)
C9 Ru1 S3 87.81(14)
S4 Ru1 S3 82.36(5)
N2 Ru2 C23 150.65(19)
N2 Ru2 C22 163.85(19)
C23 Ru2 C22 37.2(2)
N2 Ru2 C26 93.9(2)
C23 Ru2 C26 66.5(2)
C22 Ru2 C26 78.6(2)
N2 Ru2 C24 114.37(19)
C23 Ru2 C24 37.5(2)
C22 Ru2 C24 67.8(2)
C26 Ru2 C24 37.4(2)
N2 Ru2 C27 99.3(2)
C23 Ru2 C27 78.5(2)
C22 Ru2 C27 66.1(2)
C26 Ru2 C27 37.2(2)
C24 Ru2 C27 67.7(2)
N2 Ru2 C21 126.66(18)
C23 Ru2 C21 67.2(2)
C22 Ru2 C21 37.2(2)
C26 Ru2 C21 66.8(2)
C24 Ru2 C21 80.5(2)
C27 Ru2 C21 36.5(2)
N2 Ru2 S3 80.77(12)
C23 Ru2 S3 91.23(15)
C22 Ru2 S3 115.35(16)
C26 Ru2 S3 122.07(16)
C24 Ru2 S3 93.19(14)
C27 Ru2 S3 159.21(16)
C21 Ru2 S3 152.09(14)
N2 Ru2 S4 90.50(12)
C23 Ru2 S4 116.69(15)
C22 Ru2 S4 90.54(16)
C26 Ru2 S4 154.86(16)
C24 Ru2 S4 154.01(15)
C27 Ru2 S4 117.67(16)
C21 Ru2 S4 90.84(15)
S3 Ru2 S4 83.07(5)
C6 S3 Ru2 96.94(18)
C6 S3 Ru1 108.78(18)
Ru2 S3 Ru1 96.12(6)
C31 S4 Ru1 97.05(17)
C31 S4 Ru2 107.61(17)
Ru1 S4 Ru2 96.88(6)
F11 P2 F12 91.2(3)
F11 P2 F7 90.2(2)
F12 P2 F7 91.0(2)
F11 P2 F9 89.2(3)
F12 P2 F9 179.4(2)
F7 P2 F9 88.7(2)
F11 P2 F8 179.0(3)
F12 P2 F8 89.6(2)
F7 P2 F8 90.4(2)
F9 P2 F8 90.0(2)
F11 P2 F10 90.2(2)
F12 P2 F10 89.4(2)
F7 P2 F10 179.4(3)
F9 P2 F10 91.0(2)
F8 P2 F10 89.1(2)
F3 P1 F4 91.2(2)
F3 P1 F6 178.8(2)
F4 P1 F6 89.4(2)
F3 P1 F1 90.0(2)
F4 P1 F1 178.6(2)
F6 P1 F1 89.3(2)
F3 P1 F2 89.8(2)
F4 P1 F2 89.6(2)
F6 P1 F2 91.2(2)
F1 P1 F2 89.9(2)
F3 P1 F5 91.0(2)
F4 P1 F5 90.3(2)
F6 P1 F5 88.0(2)
F1 P1 F5 90.2(2)
F2 P1 F5 179.2(2)
O1 N1 O2 126.4(5)
O1 N1 C1 118.0(5)
O2 N1 C1 115.6(5)
O3 C1 C2 114.0(5)
O3 C1 N1 116.5(5)
C2 C1 N1 129.6(5)
C1 O3 C4 105.2(4)
C4 C3 C2 107.6(5)
C4 C3 H3 123(4)
C2 C3 H3 129(4)
C1 C2 C3 104.5(5)
C1 C2 H2 127.8
C3 C2 H2 127.8
N2 C5 C4 126.6(5)
N2 C5 H5 116.7
C4 C5 H5 116.7
C3 C4 O3 108.7(5)
C3 C4 C5 138.0(5)
O3 C4 C5 113.1(4)
C5 N2 N3 114.7(4)
C5 N2 Ru2 123.2(4)
N3 N2 Ru2 122.1(3)
N3 C6 N4 120.5(5)
N3 C6 S3 122.5(4)
N4 C6 S3 117.0(4)
C6 N3 N2 116.0(4)
C6 N3 H3N 122.0
N2 N3 H3N 122.0
C6 N4 C7 122.2(4)
C6 N4 H4 118.9
C7 N4 H4 118.9
C7 C8 H8A 109.5
C7 C8 H8B 109.5
H8A C8 H8B 109.5
C7 C8 H8C 109.5
H8A C8 H8C 109.5
H8B C8 H8C 109.5
N4 C7 C8 110.7(5)
N4 C7 H7A 109.5
C8 C7 H7A 109.5
N4 C7 H7B 109.5
C8 C7 H7B 109.5
H7A C7 H7B 108.1
C9 C10 H10A 109.5
C9 C10 H10B 109.5
H10A C10 H10B 109.5
C9 C10 H10C 109.5
H10A C10 H10C 109.5
H10B C10 H10C 109.5
C11 C9 C16 118.3(5)
C11 C9 C10 121.1(5)
C16 C9 C10 120.5(5)
C11 C9 Ru1 69.8(3)
C16 C9 Ru1 71.1(3)
C10 C9 Ru1 130.1(4)
C12 C13 C15 116.8(5)
C12 C13 C17 122.3(5)
C15 C13 C17 121.0(5)
C12 C13 Ru1 69.5(3)
C15 C13 Ru1 69.7(3)
C17 C13 Ru1 132.3(4)
C9 C11 C12 120.7(5)
C9 C11 Ru1 73.5(3)
C12 C11 Ru1 70.1(3)
C9 C11 H11 119.6
C12 C11 H11 119.6
Ru1 C11 H11 129.2
C13 C12 C11 121.4(5)
C13 C12 Ru1 73.5(3)
C11 C12 Ru1 71.8(3)
C13 C12 H12 119.3
C11 C12 H12 119.3
Ru1 C12 H12 127.6
C15 C16 C9 120.6(5)
C15 C16 Ru1 69.9(3)
C9 C16 Ru1 72.3(3)
C15 C16 H16 121(3)
C9 C16 H16 118(2)
Ru1 C16 H16 137(2)
C16 C15 C13 122.0(5)
C16 C15 Ru1 73.2(3)
C13 C15 Ru1 72.6(3)
C16 C15 H15 119.0
C13 C15 H15 119.0
Ru1 C15 H15 127.4
C17 C18 H18A 109.5
C17 C18 H18B 109.5
H18A C18 H18B 109.5
C17 C18 H18C 109.5
H18A C18 H18C 109.5
H18B C18 H18C 109.5
C17 C19 H19A 109.5
C17 C19 H19B 109.5
H19A C19 H19B 109.5
C17 C19 H19C 109.5
H19A C19 H19C 109.5
H19B C19 H19C 109.5
C13 C17 C19 108.1(5)
C13 C17 C18 113.9(5)
C19 C17 C18 110.2(6)
C13 C17 H17 108(4)
C19 C17 H17 109(4)
C18 C17 H17 108(4)
C23 C24 C26 116.4(5)
C23 C24 C28 118.9(5)
C26 C24 C28 124.6(5)
C23 C24 Ru2 70.1(3)
C26 C24 Ru2 70.8(3)
C28 C24 Ru2 128.3(4)
C22 C23 C24 122.0(5)
C22 C23 Ru2 71.7(3)
C24 C23 Ru2 72.4(3)
C22 C23 H23 119.0
C24 C23 H23 119.0
Ru2 C23 H23 129.4
C23 C22 C21 121.8(5)
C23 C22 Ru2 71.0(3)
C21 C22 Ru2 74.4(3)
C23 C22 H22 123(4)
C21 C22 H22 115(4)
Ru2 C22 H22 123(4)
C27 C21 C22 116.4(5)
C27 C21 C20 122.1(5)
C22 C21 C20 121.4(5)
C27 C21 Ru2 70.1(3)
C22 C21 Ru2 68.4(3)
C20 C21 Ru2 130.3(4)
C21 C20 H20A 109.5
C21 C20 H20B 109.5
H20A C20 H20B 109.5
C21 C20 H20C 109.5
H20A C20 H20C 109.5
H20B C20 H20C 109.5
C27 C26 C24 121.8(6)
C27 C26 Ru2 72.4(3)
C24 C26 Ru2 71.8(3)
C27 C26 H26 127(4)
C24 C26 H26 111(4)
Ru2 C26 H26 124(4)
C21 C27 C26 121.5(5)
C21 C27 Ru2 73.4(3)
C26 C27 Ru2 70.4(3)
C21 C27 H27 114(3)
C26 C27 H27 124(3)
Ru2 C27 H27 125(3)
C28 C29 H29A 109.5
C28 C29 H29B 109.5
H29A C29 H29B 109.5
C28 C29 H29C 109.5
H29A C29 H29C 109.5
H29B C29 H29C 109.5
C30 C28 C24 109.9(6)
C30 C28 C29 112.0(5)
C24 C28 C29 113.1(5)
C30 C28 H28 112(4)
C24 C28 H28 102(3)
C29 C28 H28 107(4)
C28 C30 H300 113(4)
C28 C30 H301 110(4)
H300 C30 H301 109(6)
C28 C30 H302 118(4)
H300 C30 H302 101(5)
H301 C30 H302 106(6)
N6 C31 N5 121.8(5)
N6 C31 S4 122.7(4)
N5 C31 S4 115.5(4)
C31 N6 N7 116.0(4)
C31 N6 H6 122.0
N7 N6 H6 122.0
C31 N5 C33 125.2(4)
C31 N5 H5A 117.4
C33 N5 H5A 117.4
C32 N7 N6 116.4(4)
C32 N7 Ru1 121.5(4)
N6 N7 Ru1 122.1(3)
N7 C32 C35 127.2(5)
N7 C32 H32 109(4)
C35 C32 H32 123(4)
N5 C33 C34 112.1(5)
N5 C33 H33A 109.2
C34 C33 H33A 109.2
N5 C33 H33B 109.2
C34 C33 H33B 109.2
H33A C33 H33B 107.9
C33 C34 H34A 109.5
C33 C34 H34B 109.5
H34A C34 H34B 109.5
C33 C34 H34C 109.5
H34A C34 H34C 109.5
H34B C34 H34C 109.5
C37 O4 C35 105.1(4)
C36 C35 O4 109.1(5)
C36 C35 C32 138.2(5)
O4 C35 C32 112.7(5)
C35 C36 C38 107.2(5)
C35 C36 H36 128(4)
C38 C36 H36 125(4)
C38 C37 O4 112.2(5)
C38 C37 N8 131.1(5)
O4 C37 N8 116.6(5)
C37 C38 C36 106.4(5)
C37 C38 H38 126.8
C36 C38 H38 126.8
O6 N8 O5 126.0(6)
O6 N8 C37 118.9(5)
O5 N8 C37 114.9(5)

loop_
_geom_bond_atom_site_label_1
_geom_bond_atom_site_label_2
_geom_bond_distance
Ru1 N7 2.085(4)
Ru1 C12 2.178(5)
Ru1 C15 2.190(6)
Ru1 C11 2.201(5)
Ru1 C13 2.229(5)
Ru1 C16 2.232(5)
Ru1 C9 2.248(6)
Ru1 S4 2.3521(15)
Ru1 S3 2.4313(16)
Ru2 N2 2.092(4)
Ru2 C23 2.189(6)
Ru2 C22 2.199(5)
Ru2 C26 2.206(6)
Ru2 C24 2.219(6)
Ru2 C27 2.234(6)
Ru2 C21 2.277(5)
Ru2 S3 2.3495(15)
Ru2 S4 2.4009(16)
S3 C6 1.800(5)
S4 C31 1.795(5)
P2 F11 1.584(4)
P2 F12 1.585(4)
P2 F7 1.593(4)
P2 F9 1.593(4)
P2 F8 1.600(4)
P2 F10 1.605(4)
P1 F3 1.583(4)
P1 F4 1.593(4)
P1 F6 1.597(4)
P1 F1 1.600(4)
P1 F2 1.603(4)
P1 F5 1.606(4)
O2 N1 1.239(6)
O1 N1 1.225(6)
N1 C1 1.433(7)
C1 O3 1.336(6)
C1 C2 1.338(8)
O3 C4 1.385(6)
C3 C4 1.370(7)
C3 C2 1.412(8)
C3 H3 0.92(6)
C2 H2 0.9500
C5 N2 1.298(6)
C5 C4 1.435(7)
C5 H5 0.9500
N2 N3 1.373(6)
C6 N3 1.301(6)
C6 N4 1.327(6)
N3 H3N 0.8800
N4 C7 1.463(7)
N4 H4 0.8800
C8 C7 1.506(7)
C8 H8A 0.9800
C8 H8B 0.9800
C8 H8C 0.9800
C7 H7A 0.9900
C7 H7B 0.9900
C10 C9 1.491(7)
C10 H10A 0.9800
C10 H10B 0.9800
C10 H10C 0.9800
C9 C11 1.401(8)
C9 C16 1.409(8)
C13 C12 1.399(7)
C13 C15 1.427(8)
C13 C17 1.499(8)
C11 C12 1.431(7)
C11 H11 0.9500
C12 H12 0.9500
C16 C15 1.402(8)
C16 H16 1.13(5)
C15 H15 0.9500
C18 C17 1.529(8)
C18 H18A 0.9800
C18 H18B 0.9800
C18 H18C 0.9800
C19 C17 1.505(8)
C19 H19A 0.9800
C19 H19B 0.9800
C19 H19C 0.9800
C17 H17 0.97(6)
C24 C23 1.416(8)
C24 C26 1.420(8)
C24 C28 1.513(7)
C23 C22 1.401(8)
C23 H23 0.9500
C22 C21 1.430(8)
C22 H22 0.88(6)
C21 C27 1.414(8)
C21 C20 1.485(7)
C20 H20A 0.9800
C20 H20B 0.9800
C20 H20C 0.9800
C26 C27 1.416(8)
C26 H26 0.85(5)
C27 H27 0.86(5)
C29 C28 1.539(8)
C29 H29A 0.9800
C29 H29B 0.9800
C29 H29C 0.9800
C28 C30 1.511(9)
C28 H28 1.02(6)
C30 H300 0.96(6)
C30 H301 0.93(7)
C30 H302 0.98(7)
C31 N6 1.294(6)
C31 N5 1.321(6)
N6 N7 1.383(6)
N6 H6 0.8800
N5 C33 1.459(7)
N5 H5A 0.8800
N7 C32 1.298(7)
C32 C35 1.423(7)
C32 H32 0.91(6)
C33 C34 1.493(8)
C33 H33A 0.9900
C33 H33B 0.9900
C34 H34A 0.9800
C34 H34B 0.9800
C34 H34C 0.9800
O4 C37 1.361(6)
O4 C35 1.386(6)
C35 C36 1.374(8)
C36 C38 1.398(7)
C36 H36 0.85(5)
C37 C38 1.338(8)
C37 N8 1.430(7)
C38 H38 0.9500
N8 O6 1.220(7)
N8 O5 1.237(6)

loop_
_geom_torsion_atom_site_label_1
_geom_torsion_atom_site_label_2
_geom_torsion_atom_site_label_3
_geom_torsion_atom_site_label_4
_geom_torsion
N2 Ru2 S3 C6 8.8(2)
C23 Ru2 S3 C6 -142.8(2)
C22 Ru2 S3 C6 -172.3(2)
C26 Ru2 S3 C6 -80.0(3)
C24 Ru2 S3 C6 -105.4(2)
C27 Ru2 S3 C6 -83.2(5)
C21 Ru2 S3 C6 179.0(3)
S4 Ru2 S3 C6 100.43(18)
N2 Ru2 S3 Ru1 -101.04(12)
C23 Ru2 S3 Ru1 107.35(15)
C22 Ru2 S3 Ru1 77.91(18)
C26 Ru2 S3 Ru1 170.16(19)
C24 Ru2 S3 Ru1 144.78(15)
C27 Ru2 S3 Ru1 166.9(5)
C21 Ru2 S3 Ru1 69.2(3)
S4 Ru2 S3 Ru1 -9.39(5)
N7 Ru1 S3 C6 -9.2(2)
C12 Ru1 S3 C6 -170.8(3)
C15 Ru1 S3 C6 83.3(3)
C11 Ru1 S3 C6 170.5(2)
C13 Ru1 S3 C6 130.4(7)
C16 Ru1 S3 C6 102.7(2)
C9 Ru1 S3 C6 136.8(2)
S4 Ru1 S3 C6 -89.88(19)
N7 Ru1 S3 Ru2 90.28(12)
C12 Ru1 S3 Ru2 -71.3(2)
C15 Ru1 S3 Ru2 -177.2(2)
C11 Ru1 S3 Ru2 -90.03(16)
C13 Ru1 S3 Ru2 -130.1(7)
C16 Ru1 S3 Ru2 -157.78(15)
C9 Ru1 S3 Ru2 -123.69(15)
S4 Ru1 S3 Ru2 9.60(5)
N7 Ru1 S4 C31 7.9(2)
C12 Ru1 S4 C31 -122.1(2)
C15 Ru1 S4 C31 -72.7(3)
C11 Ru1 S4 C31 -158.8(2)
C13 Ru1 S4 C31 -88.9(2)
C16 Ru1 S4 C31 -151.0(7)
C9 Ru1 S4 C31 179.3(2)
S3 Ru1 S4 C31 99.37(17)
N7 Ru1 S4 Ru2 -100.90(12)
C12 Ru1 S4 Ru2 129.09(15)
C15 Ru1 S4 Ru2 178.5(2)
C11 Ru1 S4 Ru2 92.44(15)
C13 Ru1 S4 Ru2 162.33(15)
C16 Ru1 S4 Ru2 100.2(7)
C9 Ru1 S4 Ru2 70.53(19)
S3 Ru1 S4 Ru2 -9.41(5)
N2 Ru2 S4 C31 -9.3(2)
C23 Ru2 S4 C31 -177.8(2)
C22 Ru2 S4 C31 154.6(2)
C26 Ru2 S4 C31 91.0(4)
C24 Ru2 S4 C31 -173.0(4)
C27 Ru2 S4 C31 91.5(3)
C21 Ru2 S4 C31 117.4(2)
S3 Ru2 S4 C31 -89.94(18)
N2 Ru2 S4 Ru1 90.37(12)
C23 Ru2 S4 Ru1 -78.16(17)
C22 Ru2 S4 Ru1 -105.76(16)
C26 Ru2 S4 Ru1 -169.4(4)
C24 Ru2 S4 Ru1 -73.3(3)
C27 Ru2 S4 Ru1 -168.81(18)
C21 Ru2 S4 Ru1 -142.96(14)
S3 Ru2 S4 Ru1 9.73(5)
O1 N1 C1 O3 2.1(8)
O2 N1 C1 O3 -177.7(5)
O1 N1 C1 C2 -177.9(6)
O2 N1 C1 C2 2.2(10)
C2 C1 O3 C4 -0.9(6)
N1 C1 O3 C4 179.0(5)
O3 C1 C2 C3 1.3(7)
N1 C1 C2 C3 -178.6(6)
C4 C3 C2 C1 -1.2(6)
C2 C3 C4 O3 0.7(6)
C2 C3 C4 C5 -174.6(6)
C1 O3 C4 C3 0.1(6)
C1 O3 C4 C5 176.7(4)
N2 C5 C4 C3 -9.2(11)
N2 C5 C4 O3 175.7(5)
C4 C5 N2 N3 -2.1(8)
C4 C5 N2 Ru2 177.5(4)
C23 Ru2 N2 C5 -116.7(5)
C22 Ru2 N2 C5 -9.1(9)
C26 Ru2 N2 C5 -70.6(4)
C24 Ru2 N2 C5 -103.2(4)
C27 Ru2 N2 C5 -33.6(5)
C21 Ru2 N2 C5 -6.8(5)
S3 Ru2 N2 C5 167.5(4)
S4 Ru2 N2 C5 84.6(4)
C23 Ru2 N2 N3 62.9(6)
C22 Ru2 N2 N3 170.5(6)
C26 Ru2 N2 N3 108.9(4)
C24 Ru2 N2 N3 76.4(4)
C27 Ru2 N2 N3 146.0(4)
C21 Ru2 N2 N3 172.7(4)
S3 Ru2 N2 N3 -13.0(4)
S4 Ru2 N2 N3 -95.8(4)
Ru2 S3 C6 N3 -7.3(5)
Ru1 S3 C6 N3 91.6(5)
Ru2 S3 C6 N4 172.2(4)
Ru1 S3 C6 N4 -88.9(4)
N4 C6 N3 N2 179.2(4)
S3 C6 N3 N2 -1.2(7)
C5 N2 N3 C6 -168.7(5)
Ru2 N2 N3 C6 11.8(6)
N3 C6 N4 C7 0.7(8)
S3 C6 N4 C7 -178.9(4)
C6 N4 C7 C8 -171.1(5)
N7 Ru1 C9 C11 -157.4(3)
C12 Ru1 C9 C11 -29.6(3)
C15 Ru1 C9 C11 -103.0(3)
C13 Ru1 C9 C11 -66.0(3)
C16 Ru1 C9 C11 -131.4(5)
S4 Ru1 C9 C11 37.8(4)
S3 Ru1 C9 C11 115.4(3)
N7 Ru1 C9 C16 -26.1(5)
C12 Ru1 C9 C16 101.8(3)
C15 Ru1 C9 C16 28.4(3)
C11 Ru1 C9 C16 131.4(5)
C13 Ru1 C9 C16 65.4(3)
S4 Ru1 C9 C16 169.2(3)
S3 Ru1 C9 C16 -113.3(3)
N7 Ru1 C9 C10 88.3(6)
C12 Ru1 C9 C10 -143.8(6)
C15 Ru1 C9 C10 142.8(6)
C11 Ru1 C9 C10 -114.2(6)
C13 Ru1 C9 C10 179.8(5)
C16 Ru1 C9 C10 114.4(6)
S4 Ru1 C9 C10 -76.4(5)
S3 Ru1 C9 C10 1.1(5)
N7 Ru1 C13 C12 -148.6(3)
C15 Ru1 C13 C12 130.6(5)
C11 Ru1 C13 C12 29.7(3)
C16 Ru1 C13 C12 101.9(4)
C9 Ru1 C13 C12 65.9(3)
S4 Ru1 C13 C12 -65.6(3)
S3 Ru1 C13 C12 72.4(8)
N7 Ru1 C13 C15 80.8(3)
C12 Ru1 C13 C15 -130.6(5)
C11 Ru1 C13 C15 -100.9(4)
C16 Ru1 C13 C15 -28.7(3)
C9 Ru1 C13 C15 -64.7(3)
S4 Ru1 C13 C15 163.8(3)
S3 Ru1 C13 C15 -58.2(8)
N7 Ru1 C13 C17 -33.1(6)
C12 Ru1 C13 C17 115.5(7)
C15 Ru1 C13 C17 -113.9(7)
C11 Ru1 C13 C17 145.2(6)
C16 Ru1 C13 C17 -142.6(6)
C9 Ru1 C13 C17 -178.6(6)
S4 Ru1 C13 C17 49.9(6)
S3 Ru1 C13 C17 -172.1(5)
C16 C9 C11 C12 0.1(8)
C10 C9 C11 C12 179.3(5)
Ru1 C9 C11 C12 53.8(4)
C16 C9 C11 Ru1 -53.8(4)
C10 C9 C11 Ru1 125.4(5)
N7 Ru1 C11 C9 110.7(8)
C12 Ru1 C11 C9 132.4(5)
C15 Ru1 C11 C9 65.9(3)
C13 Ru1 C11 C9 103.6(3)
C16 Ru1 C11 C9 29.4(3)
S4 Ru1 C11 C9 -152.5(3)
S3 Ru1 C11 C9 -67.9(3)
N7 Ru1 C11 C12 -21.7(10)
C15 Ru1 C11 C12 -66.6(3)
C13 Ru1 C11 C12 -28.9(3)
C16 Ru1 C11 C12 -103.0(3)
C9 Ru1 C11 C12 -132.4(5)
S4 Ru1 C11 C12 75.0(3)
S3 Ru1 C11 C12 159.6(3)
C15 C13 C12 C11 -2.8(7)
C17 C13 C12 C11 176.4(5)
Ru1 C13 C12 C11 -55.7(4)
C15 C13 C12 Ru1 52.9(4)
C17 C13 C12 Ru1 -127.9(5)
C9 C11 C12 C13 1.0(8)
Ru1 C11 C12 C13 56.5(4)
C9 C11 C12 Ru1 -55.4(5)
N7 Ru1 C12 C13 41.6(4)
C15 Ru1 C12 C13 -30.3(3)
C11 Ru1 C12 C13 -132.1(5)
C16 Ru1 C12 C13 -67.0(3)
C9 Ru1 C12 C13 -103.6(4)
S4 Ru1 C12 C13 119.4(3)
S3 Ru1 C12 C13 -162.4(3)
N7 Ru1 C12 C11 173.7(3)
C15 Ru1 C12 C11 101.8(3)
C13 Ru1 C12 C11 132.1(5)
C16 Ru1 C12 C11 65.1(3)
C9 Ru1 C12 C11 28.5(3)
S4 Ru1 C12 C11 -108.5(3)
S3 Ru1 C12 C11 -30.3(4)
C11 C9 C16 C15 0.7(8)
C10 C9 C16 C15 -178.5(5)
Ru1 C9 C16 C15 -52.5(5)
C11 C9 C16 Ru1 53.2(4)
C10 C9 C16 Ru1 -126.0(5)
N7 Ru1 C16 C15 -61.9(3)
C12 Ru1 C16 C15 66.1(3)
C11 Ru1 C16 C15 104.0(4)
C13 Ru1 C16 C15 29.2(3)
C9 Ru1 C16 C15 133.4(5)
S4 Ru1 C16 C15 95.7(7)
S3 Ru1 C16 C15 -156.9(3)
N7 Ru1 C16 C9 164.7(3)
C12 Ru1 C16 C9 -67.2(3)
C15 Ru1 C16 C9 -133.4(5)
C11 Ru1 C16 C9 -29.4(3)
C13 Ru1 C16 C9 -104.1(3)
S4 Ru1 C16 C9 -37.7(9)
S3 Ru1 C16 C9 69.7(3)
C9 C16 C15 C13 -2.6(8)
Ru1 C16 C15 C13 -56.1(5)
C9 C16 C15 Ru1 53.6(5)
C12 C13 C15 C16 3.5(8)
C17 C13 C15 C16 -175.7(5)
Ru1 C13 C15 C16 56.4(5)
C12 C13 C15 Ru1 -52.8(4)
C17 C13 C15 Ru1 128.0(5)
N7 Ru1 C15 C16 124.7(3)
C12 Ru1 C15 C16 -102.6(4)
C11 Ru1 C15 C16 -64.6(3)
C13 Ru1 C15 C16 -132.5(5)
C9 Ru1 C15 C16 -28.2(3)
S4 Ru1 C15 C16 -158.3(3)
S3 Ru1 C15 C16 32.8(4)
N7 Ru1 C15 C13 -102.8(3)
C12 Ru1 C15 C13 29.8(3)
C11 Ru1 C15 C13 67.9(3)
C16 Ru1 C15 C13 132.5(5)
C9 Ru1 C15 C13 104.3(3)
S4 Ru1 C15 C13 -25.9(4)
S3 Ru1 C15 C13 165.2(2)
C12 C13 C17 C19 -76.8(7)
C15 C13 C17 C19 102.4(7)
Ru1 C13 C17 C19 -167.7(5)
C12 C13 C17 C18 46.0(7)
C15 C13 C17 C18 -134.8(6)
Ru1 C13 C17 C18 -44.9(8)
N2 Ru2 C24 C23 -169.2(3)
C22 Ru2 C24 C23 28.3(3)
C26 Ru2 C24 C23 128.8(5)
C27 Ru2 C24 C23 100.5(4)
C21 Ru2 C24 C23 64.8(3)
S3 Ru2 C24 C23 -87.9(3)
S4 Ru2 C24 C23 -7.2(5)
N2 Ru2 C24 C26 62.0(4)
C23 Ru2 C24 C26 -128.8(5)
C22 Ru2 C24 C26 -100.5(4)
C27 Ru2 C24 C26 -28.4(3)
C21 Ru2 C24 C26 -64.1(3)
S3 Ru2 C24 C26 143.3(3)
S4 Ru2 C24 C26 -136.0(3)
N2 Ru2 C24 C28 -57.4(5)
C23 Ru2 C24 C28 111.7(6)
C22 Ru2 C24 C28 140.0(6)
C26 Ru2 C24 C28 -119.5(7)
C27 Ru2 C24 C28 -147.8(6)
C21 Ru2 C24 C28 176.5(5)
S3 Ru2 C24 C28 23.9(5)
S4 Ru2 C24 C28 104.6(5)
C26 C24 C23 C22 1.1(8)
C28 C24 C23 C22 -177.8(5)
Ru2 C24 C23 C22 -54.2(5)
C26 C24 C23 Ru2 55.3(5)
C28 C24 C23 Ru2 -123.6(5)
N2 Ru2 C23 C22 154.0(4)
C26 Ru2 C23 C22 102.5(4)
C24 Ru2 C23 C22 133.6(5)
C27 Ru2 C23 C22 65.4(4)
C21 Ru2 C23 C22 28.9(3)
S3 Ru2 C23 C22 -132.8(3)
S4 Ru2 C23 C22 -49.9(4)
N2 Ru2 C23 C24 20.4(6)
C22 Ru2 C23 C24 -133.6(5)
C26 Ru2 C23 C24 -31.1(3)
C27 Ru2 C23 C24 -68.2(3)
C21 Ru2 C23 C24 -104.6(4)
S3 Ru2 C23 C24 93.6(3)
S4 Ru2 C23 C24 176.5(3)
C24 C23 C22 C21 -2.2(9)
Ru2 C23 C22 C21 -56.7(5)
C24 C23 C22 Ru2 54.5(5)
N2 Ru2 C22 C23 -129.5(7)
C26 Ru2 C22 C23 -66.0(3)
C24 Ru2 C22 C23 -28.4(3)
C27 Ru2 C22 C23 -102.9(4)
C21 Ru2 C22 C23 -132.5(5)
S3 Ru2 C22 C23 54.3(4)
S4 Ru2 C22 C23 136.9(3)
N2 Ru2 C22 C21 3.0(9)
C23 Ru2 C22 C21 132.5(5)
C26 Ru2 C22 C21 66.5(3)
C24 Ru2 C22 C21 104.0(4)
C27 Ru2 C22 C21 29.6(3)
S3 Ru2 C22 C21 -173.3(3)
S4 Ru2 C22 C21 -90.7(3)
C23 C22 C21 C27 2.4(8)
Ru2 C22 C21 C27 -52.8(4)
C23 C22 C21 C20 -179.8(5)
Ru2 C22 C21 C20 125.0(5)
C23 C22 C21 Ru2 55.2(5)
N2 Ru2 C21 C27 -48.3(4)
C23 Ru2 C21 C27 101.7(4)
C22 Ru2 C21 C27 130.7(5)
C26 Ru2 C21 C27 28.6(3)
C24 Ru2 C21 C27 65.1(3)
S3 Ru2 C21 C27 143.8(3)
S4 Ru2 C21 C27 -139.5(3)
N2 Ru2 C21 C22 -179.0(3)
C23 Ru2 C21 C22 -29.0(3)
C26 Ru2 C21 C22 -102.1(4)
C24 Ru2 C21 C22 -65.6(3)
C27 Ru2 C21 C22 -130.7(5)
S3 Ru2 C21 C22 13.1(5)
S4 Ru2 C21 C22 89.8(3)
N2 Ru2 C21 C20 67.5(6)
C23 Ru2 C21 C20 -142.5(6)
C22 Ru2 C21 C20 -113.6(6)
C26 Ru2 C21 C20 144.4(6)
C24 Ru2 C21 C20 -179.2(5)
C27 Ru2 C21 C20 115.8(6)
S3 Ru2 C21 C20 -100.5(5)
S4 Ru2 C21 C20 -23.8(5)
C23 C24 C26 C27 -0.3(8)
C28 C24 C26 C27 178.6(6)
Ru2 C24 C26 C27 54.7(5)
C23 C24 C26 Ru2 -54.9(4)
C28 C24 C26 Ru2 123.9(6)
N2 Ru2 C26 C27 100.3(4)
C23 Ru2 C26 C27 -102.3(4)
C22 Ru2 C26 C27 -65.2(4)
C24 Ru2 C26 C27 -133.4(5)
C21 Ru2 C26 C27 -28.1(3)
S3 Ru2 C26 C27 -178.1(3)
S4 Ru2 C26 C27 0.8(6)
N2 Ru2 C26 C24 -126.3(3)
C23 Ru2 C26 C24 31.1(3)
C22 Ru2 C26 C24 68.2(3)
C27 Ru2 C26 C24 133.4(5)
C21 Ru2 C26 C24 105.3(4)
S3 Ru2 C26 C24 -44.7(4)
S4 Ru2 C26 C24 134.2(3)
C22 C21 C27 C26 -1.6(8)
C20 C21 C27 C26 -179.4(5)
Ru2 C21 C27 C26 -53.6(5)
C22 C21 C27 Ru2 51.9(4)
C20 C21 C27 Ru2 -125.8(5)
C24 C26 C27 C21 0.6(9)
Ru2 C26 C27 C21 54.9(5)
C24 C26 C27 Ru2 -54.3(5)
N2 Ru2 C27 C21 142.6(3)
C23 Ru2 C27 C21 -67.1(3)
C22 Ru2 C27 C21 -30.1(3)
C26 Ru2 C27 C21 -133.3(5)
C24 Ru2 C27 C21 -104.8(4)
S3 Ru2 C27 C21 -128.8(4)
S4 Ru2 C27 C21 47.1(4)
N2 Ru2 C27 C26 -84.1(4)
C23 Ru2 C27 C26 66.2(4)
C22 Ru2 C27 C26 103.2(4)
C24 Ru2 C27 C26 28.5(3)
C21 Ru2 C27 C26 133.3(5)
S3 Ru2 C27 C26 4.5(7)
S4 Ru2 C27 C26 -179.6(3)
C23 C24 C28 C30 -75.5(7)
C26 C24 C28 C30 105.7(7)
Ru2 C24 C28 C30 -162.2(5)
C23 C24 C28 C29 158.4(5)
C26 C24 C28 C29 -20.4(8)
Ru2 C24 C28 C29 71.7(7)
Ru1 S4 C31 N6 -6.5(4)
Ru2 S4 C31 N6 93.1(4)
Ru1 S4 C31 N5 170.9(4)
Ru2 S4 C31 N5 -89.6(4)
N5 C31 N6 N7 -178.4(4)
S4 C31 N6 N7 -1.2(6)
N6 C31 N5 C33 7.2(8)
S4 C31 N5 C33 -170.1(4)
C31 N6 N7 C32 -169.3(5)
C31 N6 N7 Ru1 10.7(6)
C12 Ru1 N7 C32 -109.7(4)
C15 Ru1 N7 C32 -48.7(4)
C11 Ru1 N7 C32 -92.5(9)
C13 Ru1 N7 C32 -85.8(4)
C16 Ru1 N7 C32 -16.7(5)
C9 Ru1 N7 C32 -0.3(6)
S4 Ru1 N7 C32 168.4(4)
S3 Ru1 N7 C32 86.2(4)
C12 Ru1 N7 N6 70.3(4)
C15 Ru1 N7 N6 131.3(4)
C11 Ru1 N7 N6 87.5(9)
C13 Ru1 N7 N6 94.2(4)
C16 Ru1 N7 N6 163.4(3)
C9 Ru1 N7 N6 179.7(3)
S4 Ru1 N7 N6 -11.6(3)
S3 Ru1 N7 N6 -93.8(3)
N6 N7 C32 C35 1.3(8)
Ru1 N7 C32 C35 -178.7(4)
C31 N5 C33 C34 101.2(6)
C37 O4 C35 C36 0.3(6)
C37 O4 C35 C32 -178.8(5)
N7 C32 C35 C36 -2.5(12)
N7 C32 C35 O4 176.2(5)
O4 C35 C36 C38 -0.4(6)
C32 C35 C36 C38 178.4(7)
C35 O4 C37 C38 -0.1(6)
C35 O4 C37 N8 177.1(5)
O4 C37 C38 C36 -0.1(7)
N8 C37 C38 C36 -176.8(6)
C35 C36 C38 C37 0.3(7)
C38 C37 N8 O6 174.0(7)
O4 C37 N8 O6 -2.6(9)
C38 C37 N8 O5 -1.9(10)
O4 C37 N8 O5 -178.5(5)
